data_7110585
loop_
_publ_author_name
'Clendenning, Scott B.'
'Hitchcock, Peter B.'
'Nixon, John F.'

_publ_section_title
;
 First \h1-ligated 2,4,6-tri-tert-butyl-1,3,5-triphosphabenzene complexes
 and the remarkable trihydration reaction of trans-[PtCl2(PMe3)(P3C3But3)]
 to cis-[PtCl(PMe3)(P3O3C3H5But3)], containing the novel
 CH(But)PH(O)C(But)PH(O)CH(But)P(O) ring system
;
_journal_issue 15
_journal_name_full 'Chemical Communications'
_journal_page_first 1377
_journal_paper_doi 10.1039/a903745d
_journal_year 1999
_chemical_formula_sum 'C20.5 H46 Cl6 O3 P4 Pt'
_chemical_formula_weight 872.24
_chemical_name_common '[PtCl(PMe3)(C15H32O3P3)].2.5(CH2Cl2)'
_chemical_name_systematic
; 
 ? 
;
_space_group_IT_number 64
_symmetry_cell_setting orthorhombic
_symmetry_space_group_name_Hall '-C 2ac 2'
_symmetry_space_group_name_H-M 'C m c a'
_atom_sites_solution_hydrogens geom
_atom_sites_solution_primary direct
_atom_sites_solution_secondary difmap
_audit_creation_method SHELXL-97
_cell_angle_alpha 90.00
_cell_angle_beta 90.00
_cell_angle_gamma 90.00
_cell_formula_units_Z 8
_cell_length_a 14.508(9)
_cell_length_b 15.924(9)
_cell_length_c 29.018(12)
_cell_measurement_reflns_used 25
_cell_measurement_temperature 173(2)
_cell_measurement_theta_max 10
_cell_measurement_theta_min 7
_cell_volume 6704(6)
_computing_cell_refinement 'Enraf-Nonius CAD4'
_computing_data_collection 'Enraf-Nonius CAD4'
_computing_molecular_graphics 'CAMERON (Watkin and Pearce,1993)'
_computing_publication_material SHELXL-93
_computing_structure_refinement 'SHELXL-97 (Sheldrick, 1997)'
_computing_structure_solution 'SHELXS-97 (Sheldrick, 1990)'
_diffrn_ambient_temperature 173(2)
_diffrn_measured_fraction_theta_full 0.999
_diffrn_measured_fraction_theta_max 0.999
_diffrn_measurement_method \w--2\q
_diffrn_radiation_monochromator graphite
_diffrn_radiation_source 'fine-focus sealed tube'
_diffrn_radiation_type MoK\a
_diffrn_radiation_wavelength 0.71073
_diffrn_reflns_av_R_equivalents 0.0000
_diffrn_reflns_av_sigmaI/netI 0.0561
_diffrn_reflns_limit_h_max 15
_diffrn_reflns_limit_h_min 0
_diffrn_reflns_limit_k_max 17
_diffrn_reflns_limit_k_min 0
_diffrn_reflns_limit_l_max 31
_diffrn_reflns_limit_l_min 0
_diffrn_reflns_number 2428
_diffrn_reflns_theta_full 22.94
_diffrn_reflns_theta_max 22.94
_diffrn_reflns_theta_min 2.02
_diffrn_standards_decay_% 0
_diffrn_standards_interval_time 120
_diffrn_standards_number 2
_exptl_absorpt_coefficient_mu 4.877
_exptl_absorpt_correction_T_max 1.00
_exptl_absorpt_correction_T_min 0.37
_exptl_absorpt_correction_type empirical
_exptl_crystal_density_diffrn 1.728
_exptl_crystal_density_method 'not measured'
_exptl_crystal_description block
_exptl_crystal_F_000 3464
_exptl_crystal_size_max 0.20
_exptl_crystal_size_mid 0.20
_exptl_crystal_size_min 0.05
_refine_diff_density_max 3.651
_refine_diff_density_min -5.303
_refine_diff_density_rms 0.334
_refine_ls_extinction_method none
_refine_ls_goodness_of_fit_ref 1.120
_refine_ls_hydrogen_treatment mixed
_refine_ls_matrix_type full
_refine_ls_number_parameters 188
_refine_ls_number_reflns 2428
_refine_ls_number_restraints 0
_refine_ls_restrained_S_all 1.120
_refine_ls_R_factor_all 0.0921
_refine_ls_R_factor_gt 0.0746
_refine_ls_shift/su_max 0.001
_refine_ls_shift/su_mean 0.000
_refine_ls_structure_factor_coef Fsqd
_refine_ls_weighting_details 'calc w=1/[\s^2^(Fo^2^)+(0.1200P)^2^+238.8816P] where P=(Fo^2^+2Fc^2^)/3'
_refine_ls_weighting_scheme calc
_refine_ls_wR_factor_gt 0.1957
_refine_ls_wR_factor_ref 0.2088
_reflns_number_gt 1951
_reflns_number_total 2428
_reflns_threshold_expression >2sigma(I)
_cod_data_source_file 903745dsup1.cif
_cod_data_source_block mar299
_cod_original_sg_symbol_H-M Cmca
_cod_original_formula_sum 'C20.50 H46 Cl6 O3 P4 Pt'
_cod_database_code 7110585

loop_
_symmetry_equiv_pos_as_xyz
'x, y, z'
'x, -y, -z'
'x, -y+1/2, z+1/2'
'x, y+1/2, -z+1/2'
'x+1/2, y+1/2, z'
'x+1/2, -y+1/2, -z'
'x+1/2, -y+1, z+1/2'
'x+1/2, y+1, -z+1/2'
'-x, -y, -z'
'-x, y, z'
'-x, y-1/2, -z-1/2'
'-x, -y-1/2, z-1/2'
'-x+1/2, -y+1/2, -z'
'-x+1/2, y+1/2, z'
'-x+1/2, y, -z-1/2'
'-x+1/2, -y, z-1/2'

loop_
_atom_site_label
_atom_site_type_symbol
_atom_site_fract_x
_atom_site_fract_y
_atom_site_fract_z
_atom_site_U_iso_or_equiv
_atom_site_adp_type
_atom_site_occupancy
_atom_site_symmetry_multiplicity
_atom_site_calc_flag
_atom_site_refinement_flags
Pt Pt 0.0000 0.05688(5) 0.66683(3) 0.0168(4) Uani 1 2 d S
Cl1 Cl 0.0000 -0.0460(3) 0.72803(19) 0.0280(13) Uani 1 2 d S
Cl2 Cl 0.2500 0.3138(4) 0.7500 0.061(2) Uani 1 2 d S
Cl3 Cl 0.1996(9) 0.4350(7) 0.6773(4) 0.056(3) Uani 0.50 1 d P
Cl4 Cl 0.5000 0.0355(6) 0.6188(3) 0.071(2) Uani 1 2 d S
Cl5 Cl 0.6577(8) -0.0658(7) 0.6496(5) 0.056(3) Uani 0.50 1 d P
Cl6 Cl 0.5000 0.0898(10) 0.4890(6) 0.156(6) Uani 1 2 d S
P1 P 0.0000 0.1536(3) 0.6116(2) 0.0219(13) Uani 1 2 d S
P2 P 0.1030(3) 0.0066(2) 0.58085(14) 0.0255(9) Uani 1 1 d .
H2 H 0.1534 -0.0036 0.6037 0.031 Uiso 1 1 calc R
P3 P 0.0000 0.1478(4) 0.7272(2) 0.0269(14) Uani 1 2 d S
O1 O 0.0000 0.2454(9) 0.6192(5) 0.026(3) Uani 1 2 d S
O2 O 0.1335(9) -0.0359(7) 0.5362(4) 0.044(3) Uani 1 1 d .
H2A H 0.115(18) 0.0000 0.5000 0.05(7) Uiso 1 2 d S
C1 C 0.0954(10) 0.1199(9) 0.5739(5) 0.024(4) Uani 1 1 d .
H1 H 0.0763 0.1312 0.5414 0.029 Uiso 1 1 calc R
C2 C 0.0000 -0.0311(12) 0.6067(8) 0.020(5) Uani 1 2 d S
C3 C 0.1923(11) 0.1656(11) 0.5820(6) 0.033(4) Uani 1 1 d .
C4 C 0.2169(11) 0.1720(12) 0.6337(6) 0.039(4) Uani 1 1 d .
H4A H 0.1672 0.2009 0.6501 0.059 Uiso 1 1 calc R
H4B H 0.2744 0.2037 0.6372 0.059 Uiso 1 1 calc R
H4C H 0.2249 0.1155 0.6464 0.059 Uiso 1 1 calc R
C5 C 0.1818(14) 0.2554(12) 0.5609(7) 0.049(5) Uani 1 1 d .
H5A H 0.1319 0.2853 0.5767 0.073 Uiso 1 1 calc R
H5B H 0.1673 0.2508 0.5280 0.073 Uiso 1 1 calc R
H5C H 0.2396 0.2865 0.5648 0.073 Uiso 1 1 calc R
C6 C 0.2704(11) 0.1196(13) 0.5562(6) 0.043(5) Uani 1 1 d .
H6A H 0.2773 0.0628 0.5688 0.064 Uiso 1 1 calc R
H6B H 0.3282 0.1506 0.5601 0.064 Uiso 1 1 calc R
H6C H 0.2551 0.1161 0.5233 0.064 Uiso 1 1 calc R
C7 C 0.0000 -0.1306(14) 0.6115(9) 0.035(6) Uani 1 2 d S
C8 C -0.0861(12) -0.1589(10) 0.6398(6) 0.036(4) Uani 1 1 d .
H8A H -0.1423 -0.1427 0.6234 0.055 Uiso 1 1 calc R
H8B H -0.0851 -0.1317 0.6701 0.055 Uiso 1 1 calc R
H8C H -0.0849 -0.2200 0.6438 0.055 Uiso 1 1 calc R
C9 C 0.0000 -0.1786(15) 0.5655(9) 0.065(11) Uani 1 2 d S
H9A H 0.0541 -0.1622 0.5474 0.098 Uiso 0.50 1 calc PR
H9B H -0.0561 -0.1649 0.5482 0.098 Uiso 0.50 1 calc PR
H9C H 0.0020 -0.2391 0.5715 0.098 Uiso 1 2 calc SR
C10 C 0.0000 0.2590(14) 0.7204(8) 0.038(6) Uani 1 2 d S
H10A H -0.0518 0.2756 0.7007 0.057 Uiso 0.50 1 calc PR
H10B H 0.0580 0.2767 0.7060 0.057 Uiso 0.50 1 calc PR
H10C H -0.0062 0.2858 0.7506 0.057 Uiso 0.50 1 calc PR
C11 C 0.0997(14) 0.1333(10) 0.7644(6) 0.044(5) Uani 1 1 d .
H11A H 0.1077 0.0734 0.7709 0.066 Uiso 1 1 calc R
H11B H 0.0903 0.1638 0.7933 0.066 Uiso 1 1 calc R
H11C H 0.1549 0.1548 0.7489 0.066 Uiso 1 1 calc R
C12 C 0.241(4) 0.421(2) 0.7309(15) 0.067(17) Uani 0.50 1 d P
H12A H 0.2013 0.4521 0.7527 0.081 Uiso 0.50 1 calc PR
H12B H 0.3034 0.4469 0.7324 0.081 Uiso 0.50 1 calc PR
C13 C 0.535(2) -0.0578(19) 0.6457(13) 0.039(9) Uiso 0.50 1 d P
H13A H 0.5106 -0.1063 0.6281 0.047 Uiso 0.50 1 calc PR
H13B H 0.5080 -0.0602 0.6771 0.047 Uiso 0.50 1 calc PR
C14 C 0.561(5) 0.0000 0.5000 0.08(2) Uiso 0.50 2 d SP
H14A H 0.6013 -0.0109 0.4732 0.095 Uiso 0.25 1 calc PR
H14B H 0.6013 0.0109 0.5268 0.095 Uiso 0.25 1 calc PR

loop_
_atom_site_aniso_label
_atom_site_aniso_U_11
_atom_site_aniso_U_22
_atom_site_aniso_U_33
_atom_site_aniso_U_23
_atom_site_aniso_U_13
_atom_site_aniso_U_12
Pt 0.0060(5) 0.0225(5) 0.0220(5) -0.0006(3) 0.000 0.000
Cl1 0.032(3) 0.028(3) 0.024(3) 0.006(2) 0.000 0.000
Cl2 0.048(4) 0.047(4) 0.087(5) 0.000 -0.009(4) 0.000
Cl3 0.034(6) 0.076(8) 0.057(7) 0.016(6) 0.020(6) 0.008(6)
Cl4 0.064(6) 0.080(5) 0.069(6) 0.029(4) 0.000 0.000
Cl5 0.032(6) 0.062(7) 0.074(8) -0.001(6) 0.010(6) -0.004(5)
Cl6 0.195(18) 0.116(10) 0.156(14) 0.002(10) 0.000 0.000
P1 0.017(3) 0.025(3) 0.024(3) -0.001(2) 0.000 0.000
P2 0.015(2) 0.031(2) 0.031(2) 0.0011(18) 0.0049(17) 0.0047(18)
P3 0.022(3) 0.028(3) 0.031(3) -0.004(3) 0.000 0.000
O1 0.032(9) 0.024(7) 0.023(8) 0.004(6) 0.000 0.000
O2 0.045(8) 0.039(6) 0.047(8) 0.002(6) 0.015(7) 0.012(6)
C1 0.009(8) 0.038(9) 0.025(8) 0.004(7) -0.003(7) -0.017(7)
C2 0.007(10) 0.015(9) 0.038(13) -0.005(9) 0.000 0.000
C3 0.015(9) 0.048(10) 0.037(10) 0.000(8) 0.002(7) -0.016(8)
C4 0.013(9) 0.070(12) 0.036(10) 0.007(9) 0.001(7) -0.021(8)
C5 0.043(12) 0.056(11) 0.048(12) 0.014(9) 0.004(10) -0.017(10)
C6 0.006(8) 0.079(13) 0.044(11) -0.002(9) 0.002(8) -0.004(8)
C7 0.037(15) 0.028(12) 0.041(15) 0.009(11) 0.000 0.000
C8 0.031(10) 0.041(10) 0.037(10) 0.003(8) -0.004(8) -0.017(8)
C9 0.14(3) 0.019(12) 0.035(15) -0.003(11) 0.000 0.000
C10 0.064(19) 0.034(13) 0.016(13) 0.001(10) 0.000 0.000
C11 0.055(13) 0.039(9) 0.038(11) 0.007(8) -0.023(10) -0.006(9)
C12 0.03(3) 0.05(2) 0.13(5) 0.01(2) 0.03(4) -0.01(2)

loop_
_atom_type_symbol
_atom_type_description
_atom_type_scat_dispersion_real
_atom_type_scat_dispersion_imag
_atom_type_scat_source
C C 0.0033 0.0016 'International Tables Vol C Tables 4.2.6.8 and 6.1.1.4'
H H 0.0000 0.0000 'International Tables Vol C Tables 4.2.6.8 and 6.1.1.4'
Cl Cl 0.1484 0.1585 'International Tables Vol C Tables 4.2.6.8 and 6.1.1.4'
P P 0.1023 0.0942 'International Tables Vol C Tables 4.2.6.8 and 6.1.1.4'
Pt Pt -1.7033 8.3905 'International Tables Vol C Tables 4.2.6.8 and 6.1.1.4'
O O 0.0106 0.0060 'International Tables Vol C Tables 4.2.6.8 and 6.1.1.4'

loop_
_geom_angle_atom_site_label_1
_geom_angle_atom_site_label_2
_geom_angle_atom_site_label_3
_geom_angle
_geom_angle_site_symmetry_1
_geom_angle_site_symmetry_3
P1 Pt C2 82.6(6) . .
P1 Pt P3 96.6(2) . .
C2 Pt P3 179.2(6) . .
P1 Pt Cl1 178.84(19) . .
C2 Pt Cl1 98.6(6) . .
P3 Pt Cl1 82.3(2) . .
C12 Cl2 C12 37(3) 15_557 .
Cl5 Cl3 C12 162(2) 5_455 .
C13 Cl4 C13 33(2) 10_655 .
Cl3 Cl5 C13 130.5(17) 5_545 .
C14 Cl6 C14 62(4) 10_655 .
O1 P1 C1 112.1(6) . 10
O1 P1 C1 112.1(6) . .
C1 P1 C1 97.3(9) 10 .
O1 P1 Pt 125.2(6) . .
C1 P1 Pt 103.1(5) 10 .
C1 P1 Pt 103.1(5) . .
O2 P2 C2 116.8(9) . .
O2 P2 C1 111.3(7) . .
C2 P2 C1 109.3(8) . .
C10 P3 C11 101.1(7) . 10
C10 P3 C11 101.1(7) . .
C11 P3 C11 105.3(13) 10 .
C10 P3 Pt 123.2(8) . .
C11 P3 Pt 112.1(6) 10 .
C11 P3 Pt 112.1(6) . .
C3 C1 P2 112.4(11) . .
C3 C1 P1 116.1(10) . .
P2 C1 P1 105.6(7) . .
C7 C2 P2 112.0(8) . 10
C7 C2 P2 112.0(8) . .
P2 C2 P2 114.6(12) 10 .
C7 C2 Pt 123.7(16) . .
P2 C2 Pt 96.7(7) 10 .
P2 C2 Pt 96.7(7) . .
C6 C3 C4 109.4(14) . .
C6 C3 C5 108.4(14) . .
C4 C3 C5 110.0(14) . .
C6 C3 C1 110.9(13) . .
C4 C3 C1 112.1(12) . .
C5 C3 C1 105.9(13) . .
C9 C7 C8 108.3(13) . .
C9 C7 C8 108.3(13) . 10
C8 C7 C8 106.2(19) . 10
C9 C7 C2 114.7(19) . .
C8 C7 C2 109.5(13) . .
C8 C7 C2 109.5(13) 10 .
Cl3 C12 Cl2 116(2) . .
Cl4 C13 Cl5 112.0(18) . .
Cl6 C14 Cl6 118(4) 9_656 .

loop_
_geom_bond_atom_site_label_1
_geom_bond_atom_site_label_2
_geom_bond_distance
_geom_bond_site_symmetry_2
Pt P1 2.224(6) .
Pt C2 2.24(2) .
Pt P3 2.273(6) .
Pt Cl1 2.416(5) .
Cl2 C12 1.80(4) 15_557
Cl2 C12 1.80(4) .
Cl3 Cl5 1.008(15) 5_455
Cl3 C12 1.68(5) .
Cl4 C13 1.75(3) 10_655
Cl4 C13 1.75(3) .
Cl5 Cl3 1.008(15) 5_545
Cl5 C13 1.79(4) .
Cl6 C14 1.71(4) 10_655
Cl6 C14 1.71(4) .
P1 O1 1.479(15) .
P1 C1 1.843(16) 10
P1 C1 1.843(16) .
P2 O2 1.528(12) .
P2 C2 1.777(12) .
P2 C1 1.818(15) .
P3 C10 1.78(2) .
P3 C11 1.819(18) 10
P3 C11 1.819(18) .
C1 C3 1.601(19) .
C2 C7 1.59(3) .
C2 P2 1.777(12) 10
C3 C6 1.54(2) .
C3 C4 1.54(2) .
C3 C5 1.56(2) .
C7 C9 1.54(3) .
C7 C8 1.56(2) .
C7 C8 1.56(2) 10
C14 Cl6 1.71(4) 9_656
